data_4126568
loop_
_publ_author_name
'L\'egar\'e Lavergne, Julien'
'Jayaraman, Arumugam'
'Misal-Castro, Luis C'
'Rochette, Etienne'
'Fontaine, Fr\'ed\'eric-Georges'

_publ_section_title
;
 Metal-Free Borylation of Heteroarenes using Ambiphilic Aminoboranes: On
 the Importance of Sterics in Frustrated Lewis Pair C-H Bond Activation.
;
_journal_name_full 'Journal of the American Chemical Society'
_journal_paper_doi 10.1021/jacs.7b08143
_journal_year 2017
_chemical_formula_moiety 'C10 H15 B F3 N'
_chemical_formula_sum 'C10 H15 B F3 N'
_chemical_formula_weight 217.04
_space_group_crystal_system monoclinic
_space_group_IT_number 14
_space_group_name_Hall '-P 2yn'
_space_group_name_H-M_alt 'P 1 21/n 1'
_symmetry_space_group_name_Hall '-P 2yn'
_symmetry_space_group_name_H-M 'P 1 21/n 1'
_atom_sites_solution_hydrogens geom
_atom_sites_solution_primary dual
_audit_creation_date 2017-01-11
_audit_creation_method
;
Olex2 1.2
(compiled 2017.01.04 svn.r3372 for OlexSys, GUI svn.r5289)
;
_cell_angle_alpha 90
_cell_angle_beta 105.288(6)
_cell_angle_gamma 90
_cell_formula_units_Z 4
_cell_length_a 7.546(5)
_cell_length_b 12.600(8)
_cell_length_c 11.855(8)
_cell_measurement_reflns_used 1502
_cell_measurement_temperature 150(1)
_cell_measurement_theta_max 24.0521
_cell_measurement_theta_min 2.4051
_cell_volume 1087.3(12)
_computing_molecular_graphics 'Olex2 (Dolomanov et al., 2009)'
_computing_publication_material 'Olex2 (Dolomanov et al., 2009)'
_computing_structure_refinement 'XL (Sheldrick, 2008)'
_computing_structure_solution 'XT (Sheldrick, 2015)'
_diffrn_ambient_temperature 150(1)
_diffrn_measured_fraction_theta_full 0.984
_diffrn_measured_fraction_theta_max 0.984
_diffrn_measurement_device_type 'bruker SMART CCD'
_diffrn_measurement_method \w
_diffrn_radiation_type MoK\a
_diffrn_radiation_wavelength 0.71073
_diffrn_reflns_av_R_equivalents 0.0343
_diffrn_reflns_av_unetI/netI 0.0378
_diffrn_reflns_Laue_measured_fraction_full 0.984
_diffrn_reflns_Laue_measured_fraction_max 0.984
_diffrn_reflns_limit_h_max 8
_diffrn_reflns_limit_h_min -8
_diffrn_reflns_limit_k_max 14
_diffrn_reflns_limit_k_min -14
_diffrn_reflns_limit_l_max 13
_diffrn_reflns_limit_l_min -13
_diffrn_reflns_number 4251
_diffrn_reflns_point_group_measured_fraction_full 0.984
_diffrn_reflns_point_group_measured_fraction_max 0.984
_diffrn_reflns_theta_full 24.147
_diffrn_reflns_theta_max 24.147
_diffrn_reflns_theta_min 2.405
_diffrn_source 'Sealed X-ray tube'
_exptl_absorpt_coefficient_mu 0.112
_exptl_absorpt_correction_T_max 0.7450
_exptl_absorpt_correction_T_min 0.5060
_exptl_absorpt_correction_type multi-scan
_exptl_absorpt_process_details
;
SADABS-2014/5 (Bruker,2014/5) was used for absorption correction.
wR2(int) was 0.0622 before and 0.0429 after correction.
The Ratio of minimum to maximum transmission is 0.6792.
The \l/2 correction factor is 0.00150.
;
_exptl_crystal_colour colorless
_exptl_crystal_density_diffrn 1.326
_exptl_crystal_description block
_exptl_crystal_F_000 456
_exptl_crystal_size_max 0.5
_exptl_crystal_size_mid 0.45
_exptl_crystal_size_min 0.3
_refine_diff_density_max 0.280
_refine_diff_density_min -0.268
_refine_diff_density_rms 0.055
_refine_ls_extinction_method none
_refine_ls_goodness_of_fit_ref 1.066
_refine_ls_hydrogen_treatment constr
_refine_ls_matrix_type full
_refine_ls_number_parameters 138
_refine_ls_number_reflns 1704
_refine_ls_number_restraints 0
_refine_ls_restrained_S_all 1.066
_refine_ls_R_factor_all 0.0705
_refine_ls_R_factor_gt 0.0479
_refine_ls_shift/su_max 0.000
_refine_ls_shift/su_mean 0.000
_refine_ls_structure_factor_coef Fsqd
_refine_ls_weighting_details 'w=1/[\s^2^(Fo^2^)+(0.0550P)^2^+0.7770P] where P=(Fo^2^+2Fc^2^)/3'
_refine_ls_weighting_scheme calc
_refine_ls_wR_factor_gt 0.1136
_refine_ls_wR_factor_ref 0.1323
_reflns_Friedel_coverage 0.000
_reflns_number_gt 1260
_reflns_number_total 1704
_reflns_threshold_expression 'I > 2\s(I)'
_cod_data_source_file ja7b08143_si_002.cif
_cod_data_source_block er20170111_0m_a
_cod_original_cell_volume 1087.4(12)
_cod_database_code 4126568
_shelx_shelxl_version_number 2014/7
_shelx_space_group_comment
;
The symmetry employed for this shelxl refinement is uniquely defined
by the following loop, which should always be used as a source of
symmetry information in preference to the above space-group names.
They are only intended as comments.
;
_shelx_estimated_absorpt_t_max 0.7450
_shelx_estimated_absorpt_t_min 0.5060
_olex2_refinement_description
;
1. Fixed Uiso
 At 1.2 times of:
  All C(H) groups, All C(H,H) groups, All N(H) groups
 At 1.5 times of:
  All C(H,H,H) groups
2.a Ternary CH refined with riding coordinates:
 N1(H1)
2.b Secondary CH2 refined with riding coordinates:
 C9(H9A,H9B), C7(H7A,H7B)
2.c Aromatic/amide H refined with riding coordinates:
 C5(H5), C4(H4), C2(H2), C3(H3)
2.d Idealised Me refined as rotating group:
 C8(H8A,H8B,H8C), C10(H10A,H10B,H10C)
;
_olex2_submission_special_instructions 'No special instructions were received'

loop_
_space_group_symop_operation_xyz
'x, y, z'
'-x+1/2, y+1/2, -z+1/2'
'-x, -y, -z'
'x-1/2, -y-1/2, z-1/2'

loop_
_atom_site_label
_atom_site_type_symbol
_atom_site_fract_x
_atom_site_fract_y
_atom_site_fract_z
_atom_site_U_iso_or_equiv
_atom_site_adp_type
_atom_site_occupancy
_atom_site_site_symmetry_order
_atom_site_calc_flag
_atom_site_refinement_flags_posn
F1 F 0.6117(2) 0.55001(12) 0.93407(12) 0.0431(4) Uani 1 1 d .
F2 F 0.4111(2) 0.68515(14) 0.89517(13) 0.0556(5) Uani 1 1 d .
F3 F 0.6722(2) 0.69459(14) 0.83778(14) 0.0595(5) Uani 1 1 d .
N1 N 0.3169(3) 0.42055(16) 0.81872(17) 0.0324(5) Uani 1 1 d .
H1 H 0.3898 0.4597 0.8866 0.039 Uiso 1 1 calc R
C1 C 0.3292(3) 0.4811(2) 0.7125(2) 0.0327(6) Uani 1 1 d .
C6 C 0.4289(3) 0.5731(2) 0.7259(2) 0.0333(6) Uani 1 1 d .
C9 C 0.1245(3) 0.4153(2) 0.8314(2) 0.0394(7) Uani 1 1 d .
H9A H 0.0476 0.3780 0.7647 0.047 Uiso 1 1 calc R
H9B H 0.1243 0.3751 0.9011 0.047 Uiso 1 1 calc R
C7 C 0.3994(4) 0.31119(19) 0.8244(2) 0.0384(7) Uani 1 1 d .
H7A H 0.3869 0.2758 0.8946 0.046 Uiso 1 1 calc R
H7B H 0.3314 0.2703 0.7577 0.046 Uiso 1 1 calc R
C5 C 0.4305(4) 0.6247(2) 0.6218(2) 0.0387(6) Uani 1 1 d .
H5 H 0.4990 0.6866 0.6253 0.046 Uiso 1 1 calc R
C8 C 0.5976(4) 0.3131(2) 0.8252(2) 0.0434(7) Uani 1 1 d .
H8A H 0.6108 0.3472 0.7554 0.065 Uiso 1 1 calc GR
H8B H 0.6431 0.2417 0.8281 0.065 Uiso 1 1 calc GR
H8C H 0.6662 0.3516 0.8924 0.065 Uiso 1 1 calc GR
C4 C 0.3336(4) 0.5866(2) 0.5138(2) 0.0433(7) Uani 1 1 d .
H4 H 0.3339 0.6241 0.4463 0.052 Uiso 1 1 calc R
C2 C 0.2343(4) 0.4385(2) 0.6058(2) 0.0398(7) Uani 1 1 d .
H2 H 0.1706 0.3748 0.6015 0.048 Uiso 1 1 calc R
C10 C 0.0445(4) 0.5229(2) 0.8395(2) 0.0454(7) Uani 1 1 d .
H10A H 0.0390 0.5619 0.7691 0.068 Uiso 1 1 calc GR
H10B H 0.1203 0.5604 0.9052 0.068 Uiso 1 1 calc GR
H10C H -0.0771 0.5154 0.8494 0.068 Uiso 1 1 calc GR
C3 C 0.2378(4) 0.4943(2) 0.5061(2) 0.0449(7) Uani 1 1 d .
H3 H 0.1741 0.4685 0.4332 0.054 Uiso 1 1 calc R
B1 B 0.5345(4) 0.6277(2) 0.8485(2) 0.0348(7) Uani 1 1 d .

loop_
_atom_site_aniso_label
_atom_site_aniso_U_11
_atom_site_aniso_U_22
_atom_site_aniso_U_33
_atom_site_aniso_U_23
_atom_site_aniso_U_13
_atom_site_aniso_U_12
F1 0.0522(9) 0.0358(9) 0.0311(8) 0.0027(6) -0.0069(7) -0.0014(7)
F2 0.0626(11) 0.0617(11) 0.0357(9) -0.0125(8) 0.0006(8) 0.0203(9)
F3 0.0759(12) 0.0581(11) 0.0426(10) -0.0037(8) 0.0124(8) -0.0313(9)
N1 0.0366(12) 0.0317(12) 0.0238(11) 0.0007(8) -0.0009(8) -0.0013(9)
C1 0.0367(14) 0.0343(14) 0.0229(13) 0.0024(10) 0.0005(10) 0.0048(11)
C6 0.0369(14) 0.0342(14) 0.0267(13) 0.0030(11) 0.0045(11) 0.0081(11)
C9 0.0388(15) 0.0420(16) 0.0334(14) -0.0010(12) 0.0029(11) -0.0049(12)
C7 0.0472(16) 0.0285(14) 0.0321(14) -0.0013(11) -0.0027(11) 0.0011(12)
C5 0.0459(15) 0.0355(14) 0.0340(15) 0.0033(11) 0.0094(12) 0.0061(12)
C8 0.0515(17) 0.0393(16) 0.0368(15) 0.0009(12) 0.0067(13) 0.0069(13)
C4 0.0518(17) 0.0482(18) 0.0280(14) 0.0089(12) 0.0073(12) 0.0155(15)
C2 0.0388(15) 0.0469(17) 0.0284(14) -0.0018(11) -0.0007(11) 0.0014(12)
C10 0.0409(16) 0.0521(18) 0.0404(16) 0.0009(13) 0.0058(12) 0.0046(13)
C3 0.0459(17) 0.058(2) 0.0249(15) -0.0035(12) -0.0011(12) 0.0091(14)
B1 0.0417(17) 0.0294(15) 0.0294(16) 0.0023(12) 0.0026(13) -0.0011(13)

loop_
_atom_type_symbol
_atom_type_description
_atom_type_scat_dispersion_real
_atom_type_scat_dispersion_imag
_atom_type_scat_source
C C 0.0033 0.0016 'International Tables Vol C Tables 4.2.6.8 and 6.1.1.4'
H H 0.0000 0.0000 'International Tables Vol C Tables 4.2.6.8 and 6.1.1.4'
B B 0.0013 0.0007 'International Tables Vol C Tables 4.2.6.8 and 6.1.1.4'
N N 0.0061 0.0033 'International Tables Vol C Tables 4.2.6.8 and 6.1.1.4'
F F 0.0171 0.0103 'International Tables Vol C Tables 4.2.6.8 and 6.1.1.4'

loop_
_geom_angle_atom_site_label_1
_geom_angle_atom_site_label_2
_geom_angle_atom_site_label_3
_geom_angle
C1 N1 H1 106.8
C1 N1 C9 112.52(18)
C1 N1 C7 112.8(2)
C9 N1 H1 106.8
C9 N1 C7 110.8(2)
C7 N1 H1 106.8
C6 C1 N1 119.3(2)
C6 C1 C2 124.7(2)
C2 C1 N1 116.1(2)
C1 C6 C5 115.1(2)
C1 C6 B1 126.2(2)
C5 C6 B1 118.6(2)
N1 C9 H9A 109.1
N1 C9 H9B 109.1
H9A C9 H9B 107.8
C10 C9 N1 112.6(2)
C10 C9 H9A 109.1
C10 C9 H9B 109.1
N1 C7 H7A 109.0
N1 C7 H7B 109.0
H7A C7 H7B 107.8
C8 C7 N1 112.8(2)
C8 C7 H7A 109.0
C8 C7 H7B 109.0
C6 C5 H5 119.0
C4 C5 C6 122.0(3)
C4 C5 H5 119.0
C7 C8 H8A 109.5
C7 C8 H8B 109.5
C7 C8 H8C 109.5
H8A C8 H8B 109.5
H8A C8 H8C 109.5
H8B C8 H8C 109.5
C5 C4 H4 120.0
C3 C4 C5 120.1(3)
C3 C4 H4 120.0
C1 C2 H2 121.2
C3 C2 C1 117.5(3)
C3 C2 H2 121.2
C9 C10 H10A 109.5
C9 C10 H10B 109.5
C9 C10 H10C 109.5
H10A C10 H10B 109.5
H10A C10 H10C 109.5
H10B C10 H10C 109.5
C4 C3 C2 120.5(3)
C4 C3 H3 119.7
C2 C3 H3 119.7
F1 B1 C6 111.2(2)
F2 B1 F1 105.3(2)
F2 B1 C6 110.7(2)
F3 B1 F1 108.2(2)
F3 B1 F2 108.5(2)
F3 B1 C6 112.6(2)

loop_
_geom_bond_atom_site_label_1
_geom_bond_atom_site_label_2
_geom_bond_distance
F1 B1 1.419(3)
F2 B1 1.403(3)
F3 B1 1.370(3)
N1 H1 0.9800
N1 C1 1.495(3)
N1 C9 1.500(3)
N1 C7 1.506(3)
C1 C6 1.368(4)
C1 C2 1.387(4)
C6 C5 1.398(4)
C6 B1 1.615(4)
C9 H9A 0.9700
C9 H9B 0.9700
C9 C10 1.497(4)
C7 H7A 0.9700
C7 H7B 0.9700
C7 C8 1.494(4)
C5 H5 0.9300
C5 C4 1.382(4)
C8 H8A 0.9600
C8 H8B 0.9600
C8 H8C 0.9600
C4 H4 0.9300
C4 C3 1.360(4)
C2 H2 0.9300
C2 C3 1.381(4)
C10 H10A 0.9600
C10 H10B 0.9600
C10 H10C 0.9600
C3 H3 0.9300
